data_4330012
loop_
_publ_author_name
'Averi Guha'
'Tanmay Chattopadhyay'
'Nanda Dulal Paul'
'Madhuparna Mukherjee'
'Somen Goswami'
'Tapan Kumar Mondal'
'Ennio Zangrando'
'Debasis Das'

_publ_section_title
;
 Radical Pathway in Catecholase Activity with Zinc-Based Model Complexes
 of Compartmental Ligands
;
_journal_name_full 'Inorganic Chemistry'
_journal_page_first 8750
_journal_page_last 8759
_journal_paper_doi 10.1021/ic300400v
_journal_volume 51
_journal_year 2012
_chemical_formula_moiety 'C19 H18 Cl2 N2 O S2 Zn'
_chemical_formula_sum 'C19 H18 Cl2 N2 O S2 Zn'
_chemical_formula_weight 490.74
_chemical_name_systematic
;
 ?
;
_space_group_IT_number 14
_symmetry_cell_setting monoclinic
_symmetry_space_group_name_Hall '-P 2ybc'
_symmetry_space_group_name_H-M 'P 1 21/c 1'
_atom_sites_solution_hydrogens geom
_atom_sites_solution_primary direct
_atom_sites_solution_secondary difmap
_audit_creation_method SHELXL-97
_cell_angle_alpha 90.00
_cell_angle_beta 100.568(2)
_cell_angle_gamma 90.00
_cell_formula_units_Z 4
_cell_length_a 9.2613(17)
_cell_length_b 11.147(2)
_cell_length_c 20.698(4)
_cell_measurement_temperature 293(2)
_cell_volume 2100.5(7)
_computing_cell_refinement 'Bruker APEX-2'
_computing_data_collection 'Bruker APEX-2'
_computing_data_reduction 'Bruker SHELXTL'
_computing_molecular_graphics 'Ortep3 for Windows (Farrugia,1997)'
_computing_publication_material 'Wingx 1.80.05 (Farrugia, 1999)'
_computing_structure_refinement 'SHELX97 (Sheldrick, 2008)'
_computing_structure_solution 'SHELX97 (Sheldrick, 2008)'
_diffrn_ambient_temperature 293(2)
_diffrn_measured_fraction_theta_full 0.916
_diffrn_measured_fraction_theta_max 0.916
_diffrn_measurement_device_type 'Bruker APEX-2 CCD area detector'
_diffrn_measurement_method '/w scans'
_diffrn_radiation_monochromator graphite
_diffrn_radiation_source 'fine-focus sealed tube'
_diffrn_radiation_type MoK\a
_diffrn_radiation_wavelength 0.71073
_diffrn_reflns_av_R_equivalents 0.0290
_diffrn_reflns_av_sigmaI/netI 0.0287
_diffrn_reflns_limit_h_max 11
_diffrn_reflns_limit_h_min -11
_diffrn_reflns_limit_k_max 14
_diffrn_reflns_limit_k_min -13
_diffrn_reflns_limit_l_max 25
_diffrn_reflns_limit_l_min -25
_diffrn_reflns_number 14561
_diffrn_reflns_theta_full 26.52
_diffrn_reflns_theta_max 26.52
_diffrn_reflns_theta_min 2.00
_exptl_absorpt_coefficient_mu 1.634
_exptl_crystal_density_diffrn 1.552
_exptl_crystal_description needle
_exptl_crystal_F_000 1000
_exptl_crystal_size_max 0.45
_exptl_crystal_size_mid 0.15
_exptl_crystal_size_min 0.15
_refine_diff_density_max 1.351
_refine_diff_density_min -1.038
_refine_diff_density_rms 0.119
_refine_ls_extinction_method none
_refine_ls_goodness_of_fit_ref 1.064
_refine_ls_hydrogen_treatment mixed
_refine_ls_matrix_type full
_refine_ls_number_parameters 247
_refine_ls_number_reflns 3994
_refine_ls_number_restraints 0
_refine_ls_restrained_S_all 1.064
_refine_ls_R_factor_all 0.0706
_refine_ls_R_factor_gt 0.0574
_refine_ls_shift/su_max 0.000
_refine_ls_shift/su_mean 0.000
_refine_ls_structure_factor_coef Fsqd
_refine_ls_weighting_details 'calc w=1/[\s^2^(Fo^2^)+(0.1082P)^2^+3.8349P] where P=(Fo^2^+2Fc^2^)/3'
_refine_ls_weighting_scheme calc
_refine_ls_wR_factor_gt 0.1734
_refine_ls_wR_factor_ref 0.1849
_reflns_number_gt 3246
_reflns_number_total 3994
_reflns_threshold_expression >2\s(I)
_cod_data_source_file ic300400v_si_001_6.cif
_cod_data_source_block 6
_cod_original_sg_symbol_H-M 'P 21/c'
_cod_database_code 4330012

loop_
_symmetry_equiv_pos_as_xyz
'x, y, z'
'-x, y+1/2, -z+1/2'
'-x, -y, -z'
'x, -y-1/2, z-1/2'

loop_
_atom_site_label
_atom_site_type_symbol
_atom_site_fract_x
_atom_site_fract_y
_atom_site_fract_z
_atom_site_U_iso_or_equiv
_atom_site_adp_type
_atom_site_occupancy
_atom_site_symmetry_multiplicity
_atom_site_calc_flag
_atom_site_refinement_flags
Zn Zn 0.42156(6) -0.09265(5) 0.58813(3) 0.0403(2) Uani 1 1 d .
Cl1 Cl 0.34365(14) -0.27090(11) 0.54857(7) 0.0555(4) Uani 1 1 d .
Cl2 Cl 0.63828(14) -0.01948(13) 0.57718(8) 0.0577(4) Uani 1 1 d .
S1 S 0.27131(19) 0.35121(17) 0.40272(9) 0.0708(5) Uani 1 1 d .
S2 S 0.6407(3) -0.0430(3) 0.84034(11) 0.1210(10) Uani 1 1 d .
O1 O 0.2565(4) 0.0197(3) 0.57319(15) 0.0427(8) Uani 1 1 d .
N1 N 0.4247(5) -0.0981(4) 0.6877(2) 0.0466(10) Uani 1 1 d .
N2 N 0.0852(5) 0.1416(3) 0.48046(19) 0.0373(9) Uani 1 1 d .
H2 H 0.156(6) 0.106(5) 0.491(3) 0.045 Uiso 1 1 d .
C1 C 0.1750(5) 0.0516(4) 0.6150(2) 0.0361(9) Uani 1 1 d .
C2 C 0.2024(5) 0.0211(4) 0.6831(2) 0.0385(10) Uani 1 1 d .
C3 C 0.1044(6) 0.0588(5) 0.7223(2) 0.0482(12) Uani 1 1 d .
H3 H 0.1251 0.0395 0.7668 0.058 Uiso 1 1 calc R
C4 C -0.0215(6) 0.1230(5) 0.6994(3) 0.0517(12) Uani 1 1 d .
C5 C -0.1256(8) 0.1604(8) 0.7440(3) 0.089(2) Uani 1 1 d .
H5A H -0.2060 0.2046 0.7192 0.133 Uiso 1 1 calc R
H5B H -0.0744 0.2100 0.7787 0.133 Uiso 1 1 calc R
H5C H -0.1625 0.0903 0.7625 0.133 Uiso 1 1 calc R
C6 C -0.0501(5) 0.1512(5) 0.6336(2) 0.0458(11) Uani 1 1 d .
H6 H -0.1354 0.1933 0.6166 0.055 Uiso 1 1 calc R
C7 C 0.0453(5) 0.1185(4) 0.5917(2) 0.0363(9) Uani 1 1 d .
C8 C 0.0087(5) 0.1567(4) 0.5247(2) 0.0390(10) Uani 1 1 d .
H8 H -0.0803 0.1966 0.5124 0.047 Uiso 1 1 calc R
C9 C 0.3297(5) -0.0484(4) 0.7153(2) 0.0442(11) Uani 1 1 d .
H9 H 0.3416 -0.0567 0.7606 0.053 Uiso 1 1 calc R
C10 C 0.5461(7) -0.1681(6) 0.7264(3) 0.0707(18) Uani 1 1 d .
H10A H 0.6369 -0.1420 0.7138 0.085 Uiso 1 1 calc R
H10B H 0.5318 -0.2516 0.7136 0.085 Uiso 1 1 calc R
C11 C 0.5664(6) -0.1624(5) 0.7994(3) 0.0543(13) Uani 1 1 d .
C12 C 0.5125(4) -0.2596(3) 0.84004(18) 0.0275(8) Uani 1 1 d .
H12 H 0.4603 -0.3294 0.8269 0.033 Uiso 1 1 calc R
C13 C 0.5697(7) -0.2090(6) 0.9107(3) 0.0631(16) Uani 1 1 d .
H13 H 0.5579 -0.2508 0.9483 0.076 Uiso 1 1 calc R
C14 C 0.6351(9) -0.1042(7) 0.9138(3) 0.085(2) Uani 1 1 d .
H14 H 0.6750 -0.0671 0.9533 0.102 Uiso 1 1 calc R
C15 C 0.0441(5) 0.1922(4) 0.4139(2) 0.0398(10) Uani 1 1 d .
H15A H -0.0620 0.1924 0.4010 0.048 Uiso 1 1 calc R
H15B H 0.0838 0.1422 0.3830 0.048 Uiso 1 1 calc R
C16 C 0.1002(6) 0.3166(4) 0.4109(2) 0.0439(11) Uani 1 1 d .
C17 C 0.0257(7) 0.4261(4) 0.4215(3) 0.0511(13) Uani 1 1 d .
H17 H -0.0689 0.4289 0.4307 0.061 Uiso 1 1 calc R
C18 C 0.1033(12) 0.5187(8) 0.4170(4) 0.098(3) Uani 1 1 d .
H18 H 0.0661 0.5957 0.4194 0.118 Uiso 1 1 calc R
C19 C 0.2381(11) 0.5001(7) 0.4088(3) 0.090(3) Uani 1 1 d .
H19 H 0.3065 0.5603 0.4065 0.109 Uiso 1 1 calc R

loop_
_atom_site_aniso_label
_atom_site_aniso_U_11
_atom_site_aniso_U_22
_atom_site_aniso_U_33
_atom_site_aniso_U_23
_atom_site_aniso_U_13
_atom_site_aniso_U_12
Zn 0.0377(3) 0.0438(3) 0.0385(3) -0.0020(2) 0.0047(2) 0.0039(2)
Cl1 0.0478(7) 0.0425(6) 0.0732(9) -0.0064(6) 0.0030(6) 0.0014(5)
Cl2 0.0421(7) 0.0603(8) 0.0721(9) -0.0041(6) 0.0138(6) -0.0028(6)
S1 0.0618(10) 0.0840(11) 0.0664(10) 0.0077(8) 0.0111(8) -0.0120(8)
S2 0.142(2) 0.136(2) 0.0743(14) 0.0112(13) -0.0060(14) -0.0642(18)
O1 0.0453(18) 0.0472(18) 0.0361(17) 0.0055(14) 0.0086(14) 0.0115(14)
N1 0.050(2) 0.052(2) 0.035(2) 0.0010(17) -0.0013(18) 0.0095(19)
N2 0.041(2) 0.0323(19) 0.037(2) 0.0061(15) 0.0033(17) 0.0031(16)
C1 0.040(2) 0.029(2) 0.038(2) -0.0009(17) 0.0054(19) -0.0035(18)
C2 0.040(2) 0.039(2) 0.034(2) -0.0010(18) 0.0014(19) -0.0020(18)
C3 0.054(3) 0.057(3) 0.033(2) 0.000(2) 0.006(2) 0.001(2)
C4 0.050(3) 0.063(3) 0.044(3) -0.001(2) 0.014(2) 0.007(2)
C5 0.072(4) 0.145(7) 0.054(4) 0.002(4) 0.025(3) 0.032(5)
C6 0.039(3) 0.048(3) 0.049(3) -0.001(2) 0.007(2) 0.002(2)
C7 0.040(2) 0.031(2) 0.037(2) 0.0001(17) 0.0039(19) 0.0018(18)
C8 0.043(2) 0.032(2) 0.041(3) -0.0010(18) 0.004(2) 0.0032(18)
C9 0.048(3) 0.051(3) 0.032(2) 0.000(2) 0.003(2) 0.002(2)
C10 0.073(4) 0.089(4) 0.044(3) 0.004(3) -0.003(3) 0.039(4)
C11 0.047(3) 0.069(3) 0.044(3) 0.007(2) -0.001(2) 0.014(3)
C12 0.037(2) 0.0230(17) 0.0205(18) 0.0119(14) -0.0009(15) 0.0157(15)
C13 0.065(4) 0.074(4) 0.051(3) 0.015(3) 0.013(3) 0.013(3)
C14 0.103(6) 0.098(6) 0.045(4) 0.002(3) -0.012(3) -0.029(4)
C15 0.042(2) 0.041(2) 0.033(2) 0.0031(18) -0.0023(19) 0.002(2)
C16 0.058(3) 0.041(2) 0.030(2) 0.0014(18) 0.002(2) -0.002(2)
C17 0.067(3) 0.038(3) 0.055(3) 0.017(2) 0.027(3) 0.027(2)
C18 0.154(9) 0.066(5) 0.079(5) -0.010(4) 0.033(6) 0.016(5)
C19 0.133(7) 0.075(5) 0.058(4) 0.005(3) 0.006(4) -0.062(5)

loop_
_atom_type_symbol
_atom_type_description
_atom_type_scat_dispersion_real
_atom_type_scat_dispersion_imag
_atom_type_scat_source
C C 0.0033 0.0016 'International Tables Vol C Tables 4.2.6.8 and 6.1.1.4'
H H 0.0000 0.0000 'International Tables Vol C Tables 4.2.6.8 and 6.1.1.4'
N N 0.0061 0.0033 'International Tables Vol C Tables 4.2.6.8 and 6.1.1.4'
O O 0.0106 0.0060 'International Tables Vol C Tables 4.2.6.8 and 6.1.1.4'
Cl Cl 0.1484 0.1585 'International Tables Vol C Tables 4.2.6.8 and 6.1.1.4'
Zn Zn 0.2839 1.4301 'International Tables Vol C Tables 4.2.6.8 and 6.1.1.4'
S S 0.1246 0.1234 'International Tables Vol C Tables 4.2.6.8 and 6.1.1.4'

loop_
_geom_angle_atom_site_label_1
_geom_angle_atom_site_label_2
_geom_angle_atom_site_label_3
_geom_angle
O1 Zn N1 92.54(15)
O1 Zn Cl2 116.37(11)
N1 Zn Cl2 105.47(13)
O1 Zn Cl1 108.86(11)
N1 Zn Cl1 106.69(13)
Cl2 Zn Cl1 122.08(6)
C16 S1 C19 91.8(4)
C11 S2 C14 93.3(3)
C1 O1 Zn 127.1(3)
C9 N1 C10 120.7(4)
C9 N1 Zn 123.9(3)
C10 N1 Zn 115.4(3)
C8 N2 C15 122.9(4)
C8 N2 H2 115(4)
C15 N2 H2 122(4)
O1 C1 C7 118.4(4)
O1 C1 C2 125.0(4)
C7 C1 C2 116.6(4)
C3 C2 C1 119.2(4)
C3 C2 C9 116.8(4)
C1 C2 C9 123.9(4)
C4 C3 C2 124.0(5)
C4 C3 H3 118.0
C2 C3 H3 118.0
C6 C4 C3 117.3(5)
C6 C4 C5 120.9(5)
C3 C4 C5 121.9(5)
C4 C5 H5A 109.5
C4 C5 H5B 109.5
H5A C5 H5B 109.5
C4 C5 H5C 109.5
H5A C5 H5C 109.5
H5B C5 H5C 109.5
C4 C6 C7 121.8(5)
C4 C6 H6 119.1
C7 C6 H6 119.1
C6 C7 C1 121.2(4)
C6 C7 C8 117.4(4)
C1 C7 C8 121.4(4)
N2 C8 C7 126.6(4)
N2 C8 H8 116.7
C7 C8 H8 116.7
N1 C9 C2 126.6(4)
N1 C9 H9 116.7
C2 C9 H9 116.7
N1 C10 C11 118.0(5)
N1 C10 H10A 107.8
C11 C10 H10A 107.8
N1 C10 H10B 107.8
C11 C10 H10B 107.8
H10A C10 H10B 107.1
C10 C11 C12 122.7(5)
C10 C11 S2 121.1(5)
C12 C11 S2 116.1(4)
C11 C12 C13 99.9(4)
C11 C12 H12 130.1
C13 C12 H12 130.1
C14 C13 C12 116.2(5)
C14 C13 H13 121.9
C12 C13 H13 121.9
C13 C14 S2 114.1(5)
C13 C14 H14 123.0
S2 C14 H14 123.0
N2 C15 C16 111.3(4)
N2 C15 H15A 109.4
C16 C15 H15A 109.4
N2 C15 H15B 109.4
C16 C15 H15B 109.4
H15A C15 H15B 108.0
C17 C16 C15 127.2(5)
C17 C16 S1 108.1(4)
C15 C16 S1 124.5(4)
C18 C17 C16 112.6(6)
C18 C17 H17 123.7
C16 C17 H17 123.7
C17 C18 C19 116.6(7)
C17 C18 H18 121.7
C19 C18 H18 121.7
C18 C19 S1 110.8(6)
C18 C19 H19 124.6
S1 C19 H19 124.6

loop_
_geom_bond_atom_site_label_1
_geom_bond_atom_site_label_2
_geom_bond_distance
Zn O1 1.956(3)
Zn N1 2.057(4)
Zn Cl2 2.2163(15)
Zn Cl1 2.2186(14)
S1 C16 1.669(5)
S1 C19 1.696(9)
S2 C11 1.658(7)
S2 C14 1.676(7)
O1 C1 1.299(6)
N1 C9 1.261(7)
N1 C10 1.478(6)
N2 C8 1.268(6)
N2 C15 1.473(5)
N2 H2 0.76(6)
C1 C7 1.421(6)
C1 C2 1.426(6)
C2 C3 1.390(7)
C2 C9 1.465(7)
C3 C4 1.375(8)
C3 H3 0.9300
C4 C6 1.375(7)
C4 C5 1.511(8)
C5 H5A 0.9600
C5 H5B 0.9600
C5 H5C 0.9600
C6 C7 1.396(7)
C6 H6 0.9300
C7 C8 1.429(6)
C8 H8 0.9300
C9 H9 0.9300
C10 C11 1.489(8)
C10 H10A 0.9700
C10 H10B 0.9700
C11 C12 1.511(7)
C12 C13 1.566(7)
C12 H12 0.9300
C13 C14 1.312(10)
C13 H13 0.9300
C14 H14 0.9300
C15 C16 1.485(7)
C15 H15A 0.9700
C15 H15B 0.9700
C16 C17 1.439(7)
C17 C18 1.270(11)
C17 H17 0.9300
C18 C19 1.307(12)
C18 H18 0.9300
C19 H19 0.9300

loop_
_geom_torsion_atom_site_label_1
_geom_torsion_atom_site_label_2
_geom_torsion_atom_site_label_3
_geom_torsion_atom_site_label_4
_geom_torsion
N1 Zn O1 C1 -10.5(4)
Cl2 Zn O1 C1 -119.1(3)
Cl1 Zn O1 C1 98.1(4)
O1 Zn N1 C9 6.5(4)
Cl2 Zn N1 C9 124.8(4)
Cl1 Zn N1 C9 -104.1(4)
O1 Zn N1 C10 -175.0(4)
Cl2 Zn N1 C10 -56.8(4)
Cl1 Zn N1 C10 74.4(4)
Zn O1 C1 C7 -169.5(3)
Zn O1 C1 C2 8.1(6)
O1 C1 C2 C3 -178.6(4)
C7 C1 C2 C3 -0.9(6)
O1 C1 C2 C9 1.7(7)
C7 C1 C2 C9 179.4(4)
C1 C2 C3 C4 1.3(8)
C9 C2 C3 C4 -178.9(5)
C2 C3 C4 C6 -0.3(9)
C2 C3 C4 C5 179.1(6)
C3 C4 C6 C7 -1.2(8)
C5 C4 C6 C7 179.4(6)
C4 C6 C7 C1 1.6(7)
C4 C6 C7 C8 -177.3(5)
O1 C1 C7 C6 177.3(4)
C2 C1 C7 C6 -0.5(6)
O1 C1 C7 C8 -3.7(6)
C2 C1 C7 C8 178.4(4)
C15 N2 C8 C7 -175.2(4)
C6 C7 C8 N2 175.8(5)
C1 C7 C8 N2 -3.1(7)
C10 N1 C9 C2 -178.6(5)
Zn N1 C9 C2 -0.1(8)
C3 C2 C9 N1 174.4(5)
C1 C2 C9 N1 -5.9(8)
C9 N1 C10 C11 -9.4(9)
Zn N1 C10 C11 172.0(5)
N1 C10 C11 C12 100.1(7)
N1 C10 C11 S2 -75.7(7)
C14 S2 C11 C10 -177.1(5)
C14 S2 C11 C12 6.8(5)
C10 C11 C12 C13 177.5(5)
S2 C11 C12 C13 -6.4(5)
C11 C12 C13 C14 3.0(7)
C12 C13 C14 S2 1.5(9)
C11 S2 C14 C13 -4.7(7)
C8 N2 C15 C16 86.7(6)
N2 C15 C16 C17 -90.9(6)
N2 C15 C16 S1 81.9(5)
C19 S1 C16 C17 -2.9(4)
C19 S1 C16 C15 -176.8(4)
C15 C16 C17 C18 178.7(6)
S1 C16 C17 C18 4.9(7)
C16 C17 C18 C19 -5.0(10)
C17 C18 C19 S1 2.7(10)
C16 S1 C19 C18 0.4(6)
